data_2230831
loop_
_publ_author_name
'Lough, Alan J.'
'Petrone, David A.'
'Tam, William'

_publ_section_title
;
 (1<i>S</i>,2<i>S</i>,4<i>R</i>)-7-<i>tert</i>-Butoxybicyclo[2.2.1]hept-5-en-2-yl
 (2<i>S</i>)-2-(6-methoxynaphthalen-2-yl)propanoate
;
_journal_coeditor_code PK2333
_journal_issue 7
_journal_name_full 'Acta Crystallographica Section E'
_journal_page_first o1848
_journal_paper_doi 10.1107/S1600536811024238
_journal_volume 67
_journal_year 2011
_chemical_formula_iupac 'C25 H30 O4'
_chemical_formula_moiety 'C25 H30 O4'
_chemical_formula_sum 'C25 H30 O4'
_chemical_formula_weight 394.49
_chemical_name_systematic
;
(1<i>S</i>,2<i>S</i>,4<i>R</i>)-7-<i>tert</i>-Butoxybicyclo[2.2.1]hept-5-en-2-yl
(2<i>S</i>)-2-(6-methoxynaphthalen-2-yl)propanoate
;
_space_group_IT_number 4
_symmetry_cell_setting monoclinic
_symmetry_space_group_name_Hall 'P 2yb'
_symmetry_space_group_name_H-M 'P 1 21 1'
_atom_sites_solution_hydrogens geom
_atom_sites_solution_primary direct
_atom_sites_solution_secondary difmap
_cell_angle_alpha 90.00
_cell_angle_beta 96.705(4)
_cell_angle_gamma 90.00
_cell_formula_units_Z 2
_cell_length_a 11.8328(11)
_cell_length_b 6.0084(4)
_cell_length_c 15.2205(15)
_cell_measurement_reflns_used 8333
_cell_measurement_temperature 150.0(10)
_cell_measurement_theta_max 27.5
_cell_measurement_theta_min 2.7
_cell_volume 1074.72(16)
_computing_cell_refinement 'DENZO-SMN (Otwinowski & Minor, 1997)'
_computing_data_collection 'COLLECT (Nonius, 2002)'
_computing_data_reduction 'DENZO-SMN (Otwinowski & Minor, 1997)'
_computing_molecular_graphics 'PLATON (Spek, 2009)'
_computing_publication_material 'SHELXTL (Sheldrick, 2008)'
_computing_structure_refinement 'SHELXTL (Sheldrick, 2008)'
_computing_structure_solution 'SIR92 (Altomare <i>et al.</i>, 1994)'
_diffrn_ambient_temperature 150.0(10)
_diffrn_detector_area_resol_mean 9
_diffrn_measured_fraction_theta_full 0.989
_diffrn_measured_fraction_theta_max 0.980
_diffrn_measurement_device_type 'Nonius KappaCCD'
_diffrn_measurement_method '\f scans and \w scans with \k offsets'
_diffrn_radiation_monochromator graphite
_diffrn_radiation_source 'fine-focus sealed tube'
_diffrn_radiation_type MoK\a
_diffrn_radiation_wavelength 0.71073
_diffrn_reflns_av_R_equivalents 0.0712
_diffrn_reflns_av_sigmaI/netI 0.0590
_diffrn_reflns_limit_h_max 15
_diffrn_reflns_limit_h_min -15
_diffrn_reflns_limit_k_max 6
_diffrn_reflns_limit_k_min -7
_diffrn_reflns_limit_l_max 19
_diffrn_reflns_limit_l_min -16
_diffrn_reflns_number 8333
_diffrn_reflns_theta_full 25.24
_diffrn_reflns_theta_max 27.48
_diffrn_reflns_theta_min 2.69
_diffrn_standards_number 0
_exptl_absorpt_coefficient_mu 0.081
_exptl_absorpt_correction_T_max 0.990
_exptl_absorpt_correction_T_min 0.480
_exptl_absorpt_correction_type multi-scan
_exptl_absorpt_process_details '(SORTAV; Blessing, 1995)'
_exptl_crystal_colour colourless
_exptl_crystal_density_diffrn 1.219
_exptl_crystal_density_method 'not measured'
_exptl_crystal_description needle
_exptl_crystal_F_000 424
_exptl_crystal_size_max 0.50
_exptl_crystal_size_mid 0.20
_exptl_crystal_size_min 0.12
_refine_diff_density_max 0.162
_refine_diff_density_min -0.251
_refine_ls_extinction_method none
_refine_ls_goodness_of_fit_ref 1.049
_refine_ls_hydrogen_treatment constr
_refine_ls_matrix_type full
_refine_ls_number_parameters 267
_refine_ls_number_reflns 2649
_refine_ls_number_restraints 1
_refine_ls_restrained_S_all 1.048
_refine_ls_R_factor_all 0.0710
_refine_ls_R_factor_gt 0.0478
_refine_ls_shift/su_max 0.000
_refine_ls_shift/su_mean 0.000
_refine_ls_structure_factor_coef Fsqd
_refine_ls_weighting_details 'calc w=1/[\s^2^(Fo^2^)+(0.0605P)^2^+0.0914P] where P=(Fo^2^+2Fc^2^)/3'
_refine_ls_weighting_scheme calc
_refine_ls_wR_factor_gt 0.1098
_refine_ls_wR_factor_ref 0.1223
_reflns_number_gt 2023
_reflns_number_total 2649
_reflns_threshold_expression I>2\s(I)
_cod_data_source_file pk2333.cif
_cod_data_source_block I
_cod_original_sg_symbol_H-M 'P 21'
_cod_database_code 2230831
_cod_database_fobs_code 2230831

loop_
_symmetry_equiv_pos_as_xyz
'x, y, z'
'-x, y+1/2, -z'

loop_
_atom_site_type_symbol
_atom_site_label
_atom_site_fract_x
_atom_site_fract_y
_atom_site_fract_z
_atom_site_U_iso_or_equiv
_atom_site_adp_type
_atom_site_calc_flag
_atom_site_refinement_flags
_atom_site_occupancy
_atom_site_symmetry_multiplicity
_atom_site_disorder_assembly
_atom_site_disorder_group
O O1 0.69010(15) 0.8083(4) 0.08425(13) 0.0433(5) Uani d . 1 1 . .
O O2 0.58736(15) 0.8603(3) 0.34025(12) 0.0371(4) Uani d . 1 1 . .
O O3 0.49435(16) 0.5653(4) 0.38828(14) 0.0478(5) Uani d . 1 1 . .
O O4 1.21074(16) 0.2459(4) 0.25951(14) 0.0490(5) Uani d . 1 1 . .
C C1 0.5058(2) 0.8713(5) 0.26074(17) 0.0378(6) Uani d . 1 1 . .
H H1A 0.4278 0.8258 0.2729 0.045 Uiso calc R 1 1 . .
C C2 0.5477(2) 0.7305(5) 0.18658(18) 0.0368(6) Uani d . 1 1 . .
H H2A 0.5760 0.5779 0.2037 0.044 Uiso calc R 1 1 . .
C C3 0.4558(2) 0.7435(5) 0.10890(19) 0.0430(7) Uani d . 1 1 . .
H H3 0.4070 0.6258 0.0866 0.052 Uiso calc R 1 1 . .
C C4 0.4559(2) 0.9493(5) 0.0778(2) 0.0430(7) Uani d . 1 1 . .
H H4 0.4061 1.0059 0.0295 0.052 Uiso calc R 1 1 . .
C C5 0.5482(2) 1.0785(5) 0.13189(18) 0.0406(7) Uani d . 1 1 . .
H H5A 0.5767 1.2140 0.1033 0.049 Uiso calc R 1 1 . .
C C6 0.5073(2) 1.1131(5) 0.2247(2) 0.0407(7) Uani d . 1 1 . .
H H6A 0.5610 1.2079 0.2629 0.049 Uiso calc R 1 1 . .
H H6B 0.4306 1.1809 0.2196 0.049 Uiso calc R 1 1 . .
C C7 0.6362(2) 0.8921(5) 0.15578(18) 0.0377(6) Uani d . 1 1 . .
H H7A 0.6934 0.9373 0.2062 0.045 Uiso calc R 1 1 . .
C C8 0.8098(2) 0.8585(6) 0.0853(2) 0.0432(7) Uani d . 1 1 . .
C C9 0.8780(3) 0.7327(6) 0.1619(2) 0.0514(8) Uani d . 1 1 . .
H H9A 0.8590 0.5740 0.1578 0.077 Uiso calc R 1 1 . .
H H9B 0.8589 0.7916 0.2184 0.077 Uiso calc R 1 1 . .
H H9C 0.9596 0.7524 0.1585 0.077 Uiso calc R 1 1 . .
C C10 0.8387(3) 0.7701(6) -0.0023(2) 0.0559(9) Uani d . 1 1 . .
H H10A 0.8232 0.6099 -0.0059 0.084 Uiso calc R 1 1 . .
H H10B 0.9194 0.7965 -0.0072 0.084 Uiso calc R 1 1 . .
H H10C 0.7922 0.8465 -0.0507 0.084 Uiso calc R 1 1 . .
C C11 0.8306(3) 1.1075(6) 0.0922(2) 0.0506(8) Uani d . 1 1 . .
H H11A 0.7856 1.1829 0.0428 0.076 Uiso calc R 1 1 . .
H H11B 0.9116 1.1379 0.0900 0.076 Uiso calc R 1 1 . .
H H11C 0.8082 1.1624 0.1483 0.076 Uiso calc R 1 1 . .
C C12 0.5739(2) 0.6939(5) 0.39715(18) 0.0364(6) Uani d . 1 1 . .
C C13 0.6718(2) 0.6822(5) 0.46982(18) 0.0374(6) Uani d . 1 1 . .
H H13A 0.6969 0.8371 0.4863 0.045 Uiso calc R 1 1 . .
C C14 0.6351(3) 0.5668(6) 0.55187(19) 0.0474(7) Uani d . 1 1 . .
H H14A 0.5719 0.6494 0.5727 0.071 Uiso calc R 1 1 . .
H H14B 0.6993 0.5629 0.5987 0.071 Uiso calc R 1 1 . .
H H14C 0.6105 0.4145 0.5366 0.071 Uiso calc R 1 1 . .
C C15 0.7694(2) 0.5613(5) 0.43366(17) 0.0359(6) Uani d . 1 1 . .
C C16 0.8758(2) 0.6525(5) 0.43437(18) 0.0384(6) Uani d . 1 1 . .
H H16A 0.8912 0.7933 0.4616 0.046 Uiso calc R 1 1 . .
C C17 0.9630(2) 0.5422(5) 0.39564(18) 0.0376(6) Uani d . 1 1 . .
C C18 1.0740(2) 0.6343(5) 0.3944(2) 0.0437(7) Uani d . 1 1 . .
H H18A 1.0928 0.7709 0.4240 0.052 Uiso calc R 1 1 . .
C C19 1.1535(2) 0.5292(5) 0.3513(2) 0.0448(7) Uani d . 1 1 . .
H H19A 1.2271 0.5925 0.3518 0.054 Uiso calc R 1 1 . .
C C20 1.1274(2) 0.3266(5) 0.30572(19) 0.0422(7) Uani d . 1 1 . .
C C21 1.0239(2) 0.2270(5) 0.31015(18) 0.0396(6) Uani d . 1 1 . .
H H21A 1.0083 0.0867 0.2825 0.048 Uiso calc R 1 1 . .
C C22 0.9399(2) 0.3308(5) 0.35548(18) 0.0370(6) Uani d . 1 1 . .
C C23 0.8319(2) 0.2348(5) 0.35925(18) 0.0386(6) Uani d . 1 1 . .
H H23A 0.8163 0.0910 0.3349 0.046 Uiso calc R 1 1 . .
C C24 0.7492(2) 0.3453(5) 0.39745(18) 0.0377(6) Uani d . 1 1 . .
H H24A 0.6773 0.2766 0.3998 0.045 Uiso calc R 1 1 . .
C C25 1.1868(3) 0.0424(6) 0.2127(2) 0.0524(8) Uani d . 1 1 . .
H H25A 1.2504 0.0054 0.1794 0.079 Uiso calc R 1 1 . .
H H25B 1.1171 0.0592 0.1716 0.079 Uiso calc R 1 1 . .
H H25C 1.1765 -0.0771 0.2548 0.079 Uiso calc R 1 1 . .

loop_
_atom_site_aniso_label
_atom_site_aniso_U_11
_atom_site_aniso_U_22
_atom_site_aniso_U_33
_atom_site_aniso_U_12
_atom_site_aniso_U_13
_atom_site_aniso_U_23
O1 0.0389(10) 0.0518(12) 0.0400(11) -0.0032(9) 0.0080(8) -0.0110(9)
O2 0.0376(10) 0.0382(11) 0.0349(10) -0.0034(9) 0.0014(8) 0.0028(9)
O3 0.0458(11) 0.0428(12) 0.0533(13) -0.0078(11) -0.0001(9) 0.0072(11)
O4 0.0406(11) 0.0560(14) 0.0512(13) 0.0009(10) 0.0087(9) 0.0020(11)
C1 0.0360(14) 0.0447(16) 0.0323(14) -0.0030(13) 0.0021(11) 0.0009(13)
C2 0.0401(15) 0.0320(14) 0.0378(14) -0.0003(12) 0.0022(11) -0.0012(12)
C3 0.0420(16) 0.0466(17) 0.0394(16) -0.0026(14) 0.0008(12) -0.0077(14)
C4 0.0418(16) 0.0510(18) 0.0348(16) 0.0032(13) -0.0010(12) -0.0006(14)
C5 0.0477(16) 0.0373(16) 0.0366(15) -0.0004(13) 0.0045(12) 0.0007(13)
C6 0.0425(15) 0.0393(16) 0.0400(15) 0.0031(13) 0.0042(12) -0.0012(13)
C7 0.0386(14) 0.0395(16) 0.0347(14) -0.0009(12) 0.0027(12) -0.0024(13)
C8 0.0391(15) 0.0453(17) 0.0459(17) -0.0037(14) 0.0078(12) -0.0055(15)
C9 0.0491(18) 0.0473(18) 0.0562(19) 0.0028(15) -0.0004(15) -0.0025(16)
C10 0.0509(18) 0.068(2) 0.0508(19) 0.0006(17) 0.0142(15) -0.0085(18)
C11 0.0463(17) 0.0502(19) 0.056(2) -0.0064(15) 0.0090(14) -0.0006(16)
C12 0.0388(15) 0.0354(15) 0.0359(15) 0.0021(12) 0.0076(11) 0.0010(12)
C13 0.0455(16) 0.0323(15) 0.0343(14) -0.0020(12) 0.0037(12) -0.0028(12)
C14 0.0584(18) 0.0465(18) 0.0372(16) 0.0009(16) 0.0053(13) 0.0014(15)
C15 0.0395(14) 0.0357(15) 0.0309(14) -0.0003(13) -0.0034(11) 0.0043(13)
C16 0.0446(16) 0.0323(14) 0.0364(15) -0.0023(12) -0.0039(12) 0.0015(12)
C17 0.0400(14) 0.0367(15) 0.0343(14) -0.0034(12) -0.0027(11) 0.0062(13)
C18 0.0436(16) 0.0407(16) 0.0442(17) -0.0060(13) -0.0055(13) 0.0050(13)
C19 0.0372(15) 0.0489(18) 0.0472(17) -0.0064(14) 0.0005(13) 0.0099(15)
C20 0.0379(15) 0.0473(18) 0.0410(16) 0.0021(13) 0.0026(12) 0.0070(14)
C21 0.0419(16) 0.0388(16) 0.0371(15) -0.0002(13) 0.0007(12) -0.0001(13)
C22 0.0390(14) 0.0372(15) 0.0332(14) -0.0001(12) -0.0025(11) 0.0022(12)
C23 0.0402(15) 0.0346(15) 0.0394(15) -0.0034(12) -0.0015(11) -0.0006(13)
C24 0.0356(13) 0.0381(15) 0.0382(15) -0.0057(12) -0.0001(11) 0.0003(13)
C25 0.0499(17) 0.062(2) 0.0463(18) 0.0049(17) 0.0088(14) 0.0044(17)

loop_
_atom_type_symbol
_atom_type_description
_atom_type_scat_dispersion_real
_atom_type_scat_dispersion_imag
_atom_type_scat_source
C C 0.0033 0.0016 'International Tables Vol C Tables 4.2.6.8 and 6.1.1.4'
H H 0.0000 0.0000 'International Tables Vol C Tables 4.2.6.8 and 6.1.1.4'
O O 0.0106 0.0060 'International Tables Vol C Tables 4.2.6.8 and 6.1.1.4'

loop_
_geom_angle_atom_site_label_1
_geom_angle_atom_site_label_2
_geom_angle_atom_site_label_3
_geom_angle_site_symmetry_1
_geom_angle_site_symmetry_3
_geom_angle
_geom_angle_publ_flag
C7 O1 C8 . . 116.4(2) ?
C12 O2 C1 . . 116.9(2) ?
C20 O4 C25 . . 116.6(2) ?
O2 C1 C2 . . 110.2(2) ?
O2 C1 C6 . . 107.5(2) ?
C2 C1 C6 . . 103.7(2) ?
O2 C1 H1A . . 111.7 ?
C2 C1 H1A . . 111.7 ?
C6 C1 H1A . . 111.7 ?
C3 C2 C1 . . 106.3(2) ?
C3 C2 C7 . . 100.5(2) ?
C1 C2 C7 . . 99.5(2) ?
C3 C2 H2A . . 116.0 ?
C1 C2 H2A . . 116.0 ?
C7 C2 H2A . . 116.0 ?
C4 C3 C2 . . 107.2(3) ?
C4 C3 H3 . . 126.4 ?
C2 C3 H3 . . 126.4 ?
C3 C4 C5 . . 108.5(3) ?
C3 C4 H4 . . 125.7 ?
C5 C4 H4 . . 125.7 ?
C4 C5 C7 . . 100.4(2) ?
C4 C5 C6 . . 106.4(2) ?
C7 C5 C6 . . 98.9(2) ?
C4 C5 H5A . . 116.2 ?
C7 C5 H5A . . 116.2 ?
C6 C5 H5A . . 116.2 ?
C1 C6 C5 . . 102.3(2) ?
C1 C6 H6A . . 111.3 ?
C5 C6 H6A . . 111.3 ?
C1 C6 H6B . . 111.3 ?
C5 C6 H6B . . 111.3 ?
H6A C6 H6B . . 109.2 ?
O1 C7 C2 . . 113.1(2) ?
O1 C7 C5 . . 115.4(2) ?
C2 C7 C5 . . 93.8(2) ?
O1 C7 H7A . . 111.2 ?
C2 C7 H7A . . 111.2 ?
C5 C7 H7A . . 111.2 ?
O1 C8 C10 . . 103.8(2) ?
O1 C8 C11 . . 110.9(3) ?
C10 C8 C11 . . 110.8(3) ?
O1 C8 C9 . . 109.5(3) ?
C10 C8 C9 . . 110.1(3) ?
C11 C8 C9 . . 111.4(3) ?
C8 C9 H9A . . 109.5 ?
C8 C9 H9B . . 109.5 ?
H9A C9 H9B . . 109.5 ?
C8 C9 H9C . . 109.5 ?
H9A C9 H9C . . 109.5 ?
H9B C9 H9C . . 109.5 ?
C8 C10 H10A . . 109.5 ?
C8 C10 H10B . . 109.5 ?
H10A C10 H10B . . 109.5 ?
C8 C10 H10C . . 109.5 ?
H10A C10 H10C . . 109.5 ?
H10B C10 H10C . . 109.5 ?
C8 C11 H11A . . 109.5 ?
C8 C11 H11B . . 109.5 ?
H11A C11 H11B . . 109.5 ?
C8 C11 H11C . . 109.5 ?
H11A C11 H11C . . 109.5 ?
H11B C11 H11C . . 109.5 ?
O3 C12 O2 . . 123.4(3) ?
O3 C12 C13 . . 124.9(3) ?
O2 C12 C13 . . 111.7(2) ?
C12 C13 C15 . . 107.9(2) ?
C12 C13 C14 . . 110.6(2) ?
C15 C13 C14 . . 112.2(2) ?
C12 C13 H13A . . 108.7 ?
C15 C13 H13A . . 108.7 ?
C14 C13 H13A . . 108.7 ?
C13 C14 H14A . . 109.5 ?
C13 C14 H14B . . 109.5 ?
H14A C14 H14B . . 109.5 ?
C13 C14 H14C . . 109.5 ?
H14A C14 H14C . . 109.5 ?
H14B C14 H14C . . 109.5 ?
C16 C15 C24 . . 118.7(3) ?
C16 C15 C13 . . 122.8(3) ?
C24 C15 C13 . . 118.5(2) ?
C15 C16 C17 . . 121.6(3) ?
C15 C16 H16A . . 119.2 ?
C17 C16 H16A . . 119.2 ?
C16 C17 C22 . . 119.1(2) ?
C16 C17 C18 . . 122.8(3) ?
C22 C17 C18 . . 118.1(3) ?
C19 C18 C17 . . 121.0(3) ?
C19 C18 H18A . . 119.5 ?
C17 C18 H18A . . 119.5 ?
C18 C19 C20 . . 120.7(3) ?
C18 C19 H19A . . 119.6 ?
C20 C19 H19A . . 119.6 ?
O4 C20 C21 . . 125.0(3) ?
O4 C20 C19 . . 115.3(3) ?
C21 C20 C19 . . 119.7(3) ?
C20 C21 C22 . . 120.8(3) ?
C20 C21 H21A . . 119.6 ?
C22 C21 H21A . . 119.6 ?
C23 C22 C21 . . 122.0(3) ?
C23 C22 C17 . . 118.5(2) ?
C21 C22 C17 . . 119.4(2) ?
C24 C23 C22 . . 121.1(3) ?
C24 C23 H23A . . 119.5 ?
C22 C23 H23A . . 119.5 ?
C23 C24 C15 . . 120.9(2) ?
C23 C24 H24A . . 119.6 ?
C15 C24 H24A . . 119.6 ?
O4 C25 H25A . . 109.5 ?
O4 C25 H25B . . 109.5 ?
H25A C25 H25B . . 109.5 ?
O4 C25 H25C . . 109.5 ?
H25A C25 H25C . . 109.5 ?
H25B C25 H25C . . 109.5 ?

loop_
_geom_bond_atom_site_label_1
_geom_bond_atom_site_label_2
_geom_bond_site_symmetry_2
_geom_bond_distance
_geom_bond_publ_flag
O1 C7 . 1.417(3) ?
O1 C8 . 1.446(3) ?
O2 C12 . 1.344(3) ?
O2 C1 . 1.459(3) ?
O3 C12 . 1.214(3) ?
O4 C20 . 1.365(3) ?
O4 C25 . 1.427(4) ?
C1 C2 . 1.538(4) ?
C1 C6 . 1.554(4) ?
C1 H1A . 1.0000 ?
C2 C3 . 1.513(4) ?
C2 C7 . 1.540(4) ?
C2 H2A . 1.0000 ?
C3 C4 . 1.324(4) ?
C3 H3 . 0.9500 ?
C4 C5 . 1.504(4) ?
C4 H4 . 0.9500 ?
C5 C7 . 1.543(4) ?
C5 C6 . 1.560(4) ?
C5 H5A . 1.0000 ?
C6 H6A . 0.9900 ?
C6 H6B . 0.9900 ?
C7 H7A . 1.0000 ?
C8 C10 . 1.512(4) ?
C8 C11 . 1.518(5) ?
C8 C9 . 1.537(5) ?
C9 H9A . 0.9800 ?
C9 H9B . 0.9800 ?
C9 H9C . 0.9800 ?
C10 H10A . 0.9800 ?
C10 H10B . 0.9800 ?
C10 H10C . 0.9800 ?
C11 H11A . 0.9800 ?
C11 H11B . 0.9800 ?
C11 H11C . 0.9800 ?
C12 C13 . 1.507(4) ?
C13 C15 . 1.520(4) ?
C13 C14 . 1.535(4) ?
C13 H13A . 1.0000 ?
C14 H14A . 0.9800 ?
C14 H14B . 0.9800 ?
C14 H14C . 0.9800 ?
C15 C16 . 1.372(4) ?
C15 C24 . 1.419(4) ?
C16 C17 . 1.412(4) ?
C16 H16A . 0.9500 ?
C17 C22 . 1.422(4) ?
C17 C18 . 1.428(4) ?
C18 C19 . 1.363(4) ?
C18 H18A . 0.9500 ?
C19 C20 . 1.417(5) ?
C19 H19A . 0.9500 ?
C20 C21 . 1.371(4) ?
C21 C22 . 1.420(4) ?
C21 H21A . 0.9500 ?
C22 C23 . 1.409(4) ?
C23 C24 . 1.367(4) ?
C23 H23A . 0.9500 ?
C24 H24A . 0.9500 ?
C25 H25A . 0.9800 ?
C25 H25B . 0.9800 ?
C25 H25C . 0.9800 ?

loop_
_cod_related_entry_id
_cod_related_entry_database
_cod_related_entry_code
1 ChemSpider 30656794
